data_9008074
loop_
_publ_author_name
'Jagodzinski, H.'

_publ_section_title
;
 Die bestimmung einer bei der entmischung Al2O3-ubersattigter Mg-Al-Spinelle
 auftretenden zwischenstruktur
;
_journal_name_full 'Zeitschrift fur Kristallographie'
_journal_page_first 388
_journal_page_last 409
_journal_volume 109
_journal_year 1957
_chemical_formula_structural MgAl26O40
_chemical_formula_sum 'Al26 Mg O40'
_space_group_IT_number 10
_symmetry_space_group_name_Hall '-P 2y'
_symmetry_space_group_name_H-M 'P 1 2/m 1'
_cell_angle_alpha 90
_cell_angle_beta 100.77
_cell_angle_gamma 90
_cell_length_a 9.31
_cell_length_b 5.64
_cell_length_c 12.10
_cell_formula_units_Z 1
_cell_volume 624.160
_database_code_amcsd 0010583
_exptl_crystal_density_diffrn 3.634
_cod_original_formula_sum 'Mg Al26 O40'
_cod_database_code 9008074
_amcsd_formula_title MgAl26O40

loop_
_space_group_symop_operation_xyz
x,y,z
x,-y,z
-x,y,-z
-x,-y,-z

loop_
_atom_site_label
_atom_site_fract_x
_atom_site_fract_y
_atom_site_fract_z
_atom_site_occupancy
Mg 0.00000 0.00000 0.00000 1.00000
Al1 0.09000 0.00000 0.20000 0.72230
Al2 0.09000 0.50000 0.20000 0.72230
Al3 0.89000 0.25000 0.30000 0.96290
Al4 0.80000 0.00000 0.11000 0.72230
Al5 0.80000 0.50000 0.11000 0.72230
Al6 0.50000 0.00000 0.00000 0.96290
Al7 0.50000 0.50000 0.00000 0.96290
Al8 0.00000 0.00000 0.50000 0.96290
Al9 0.00000 0.50000 0.50000 0.96290
Al10 0.21000 0.25000 0.41000 0.96290
Al11 0.30000 0.25000 0.10000 0.96290
Al12 0.39000 0.00000 0.30000 0.72230
Al13 0.39000 0.50000 0.30000 0.72230
Al14 0.50000 0.25000 0.50000 0.48150
Al15 0.63000 0.25000 0.21000 0.24070
O1 0.16000 0.00000 0.06000 1.00000
O2 0.16000 0.50000 0.06000 1.00000
O3 0.48000 0.00000 0.15000 1.00000
O4 0.48000 0.50000 0.15000 1.00000
O5 0.69000 0.25000 0.05000 1.00000
O6 0.94000 0.25000 0.15000 1.00000
O7 0.26000 0.25000 0.26000 1.00000
O8 0.54000 0.25000 0.35000 1.00000
O9 0.78000 0.00000 0.25000 1.00000
O10 0.78000 0.50000 0.25000 1.00000
O11 0.04000 0.00000 0.35000 1.00000
O12 0.04000 0.50000 0.35000 1.00000
O13 0.35000 0.00000 0.45000 1.00000
O14 0.35000 0.50000 0.45000 1.00000
O15 0.86000 0.25000 0.46000 1.00000

loop_
_cod_related_entry_id
_cod_related_entry_database
_cod_related_entry_code
1 AMCSD 0010583
